data_4065226
loop_
_publ_author_name
'Slivarichova, Miriam'
'Ahmad, Ruaa'
'Kuo, Yu-Ying'
'Nunn, Joshua'
'Haddow, Mairi F.'
'Othman, Hafiizah'
'Owen, Gareth R.'

_publ_section_title
;
 New Mixed-Donor Bidentate Ligands Based on N-Heterocyclic Carbene and
 Thione Donors
;
_journal_issue 17
_journal_name_full Organometallics
_journal_page_first 4779
_journal_paper_doi 10.1021/om200629j
_journal_volume 30
_journal_year 2011
_chemical_formula_moiety 'C9 H12 N4 O S'
_chemical_formula_sum 'C9 H12 N4 O S'
_chemical_formula_weight 224.29
_chemical_name_common Y218
_chemical_name_systematic
; 
 ? 
;
_space_group_IT_number 14
_symmetry_cell_setting monoclinic
_symmetry_space_group_name_Hall '-P 2ybc'
_symmetry_space_group_name_H-M 'P 1 21/c 1'
_atom_sites_solution_hydrogens geom
_atom_sites_solution_primary direct
_atom_sites_solution_secondary difmap
_audit_creation_method SHELXL-97
_cell_angle_alpha 90.00
_cell_angle_beta 99.825(7)
_cell_angle_gamma 90.00
_cell_formula_units_Z 4
_cell_length_a 9.7117(14)
_cell_length_b 6.4067(9)
_cell_length_c 17.042(3)
_cell_measurement_reflns_used 9904
_cell_measurement_temperature 100(2)
_cell_measurement_theta_max 32.70
_cell_measurement_theta_min 2.94
_cell_volume 1044.8(3)
_computing_cell_refinement 'Bruker Apex II'
_computing_data_collection 'Bruker Apex II'
_computing_data_reduction 'Bruker SAINT'
_computing_molecular_graphics 'Bruker ShelXTL'
_computing_publication_material 'Bruker ShelXTL'
_computing_structure_refinement 'SHELXL-97 (Sheldrick, 2008)'
_computing_structure_solution 'SHELXS-97 (Sheldrick, 2008)'
_diffrn_ambient_temperature 100(2)
_diffrn_measured_fraction_theta_full 0.996
_diffrn_measured_fraction_theta_max 0.996
_diffrn_measurement_device_type 'Bruker APex II kappa CCD area detector'
_diffrn_measurement_method 'phi and omega scans'
_diffrn_radiation_monochromator graphite
_diffrn_radiation_source 'fine-focus sealed tube'
_diffrn_radiation_type MoK\a
_diffrn_radiation_wavelength 0.71073
_diffrn_reflns_av_R_equivalents 0.0246
_diffrn_reflns_av_sigmaI/netI 0.0130
_diffrn_reflns_limit_h_max 12
_diffrn_reflns_limit_h_min -12
_diffrn_reflns_limit_k_max 8
_diffrn_reflns_limit_k_min -8
_diffrn_reflns_limit_l_max 22
_diffrn_reflns_limit_l_min -22
_diffrn_reflns_number 20183
_diffrn_reflns_theta_full 27.48
_diffrn_reflns_theta_max 27.48
_diffrn_reflns_theta_min 2.13
_exptl_absorpt_coefficient_mu 0.289
_exptl_absorpt_correction_T_max 0.7465
_exptl_absorpt_correction_T_min 0.6826
_exptl_absorpt_correction_type multi-scan
_exptl_absorpt_process_details 'SADABS V2008/1'
_exptl_crystal_colour colourless
_exptl_crystal_density_diffrn 1.426
_exptl_crystal_density_method 'not measured'
_exptl_crystal_description block
_exptl_crystal_F_000 472
_exptl_crystal_size_max 0.22
_exptl_crystal_size_mid 0.18
_exptl_crystal_size_min 0.17
_refine_diff_density_max 0.300
_refine_diff_density_min -0.218
_refine_diff_density_rms 0.048
_refine_ls_extinction_method none
_refine_ls_goodness_of_fit_ref 1.055
_refine_ls_hydrogen_treatment constr
_refine_ls_matrix_type full
_refine_ls_number_parameters 138
_refine_ls_number_reflns 2391
_refine_ls_number_restraints 0
_refine_ls_restrained_S_all 1.055
_refine_ls_R_factor_all 0.0331
_refine_ls_R_factor_gt 0.0318
_refine_ls_shift/su_max 0.000
_refine_ls_shift/su_mean 0.000
_refine_ls_structure_factor_coef Fsqd
_refine_ls_weighting_details 'calc w=1/[\s^2^(Fo^2^)+(0.0337P)^2^+0.7850P] where P=(Fo^2^+2Fc^2^)/3'
_refine_ls_weighting_scheme calc
_refine_ls_wR_factor_gt 0.0792
_refine_ls_wR_factor_ref 0.0800
_reflns_number_gt 2269
_reflns_number_total 2391
_reflns_threshold_expression >2sigma(I)
_cod_data_source_file om200629j_si_002.cif
_cod_data_source_block SO_(Me)
_cod_original_sg_symbol_H-M P21/c
_cod_database_code 4065226

loop_
_symmetry_equiv_pos_as_xyz
'x, y, z'
'-x, y+1/2, -z+1/2'
'-x, -y, -z'
'x, -y-1/2, z-1/2'

loop_
_atom_site_label
_atom_site_type_symbol
_atom_site_fract_x
_atom_site_fract_y
_atom_site_fract_z
_atom_site_U_iso_or_equiv
_atom_site_adp_type
_atom_site_occupancy
_atom_site_symmetry_multiplicity
_atom_site_calc_flag
_atom_site_refinement_flags
S1 S 0.68768(3) 0.23270(5) 0.622879(19) 0.01850(11) Uani 1 1 d .
O1 O 0.67305(10) 0.96345(14) 0.84483(6) 0.0188(2) Uani 1 1 d .
C1 C 0.80426(13) 0.4264(2) 0.64415(7) 0.0154(2) Uani 1 1 d .
C2 C 0.99363(15) 0.2730(3) 0.58123(9) 0.0269(3) Uani 1 1 d .
H2A H 1.0302 0.1600 0.6176 0.040 Uiso 1 1 calc R
H2B H 1.0695 0.3317 0.5569 0.040 Uiso 1 1 calc R
H2C H 0.9207 0.2181 0.5395 0.040 Uiso 1 1 calc R
C3 C 1.00035(14) 0.6208(2) 0.65280(8) 0.0214(3) Uani 1 1 d .
H3 H 1.0921 0.6629 0.6475 0.026 Uiso 1 1 calc R
C4 C 0.90949(14) 0.7296(2) 0.68830(8) 0.0187(3) Uani 1 1 d .
H4 H 0.9250 0.8629 0.7126 0.022 Uiso 1 1 calc R
C5 C 0.65979(13) 0.6741(2) 0.70922(7) 0.0158(2) Uani 1 1 d .
H5A H 0.6475 0.8266 0.7018 0.019 Uiso 1 1 calc R
H5B H 0.5794 0.6041 0.6759 0.019 Uiso 1 1 calc R
C6 C 0.66591(13) 0.7704(2) 0.85125(8) 0.0146(2) Uani 1 1 d .
C7 C 0.66416(15) 0.7534(2) 0.99632(8) 0.0208(3) Uani 1 1 d .
H7A H 0.6802 0.9038 0.9928 0.031 Uiso 1 1 calc R
H7B H 0.7381 0.6917 1.0359 0.031 Uiso 1 1 calc R
H7C H 0.5733 0.7291 1.0124 0.031 Uiso 1 1 calc R
C8 C 0.65977(13) 0.4446(2) 0.90213(8) 0.0165(3) Uani 1 1 d .
H8 H 0.6584 0.3347 0.9394 0.020 Uiso 1 1 calc R
C9 C 0.65658(13) 0.4228(2) 0.82333(8) 0.0166(3) Uani 1 1 d .
H9 H 0.6524 0.2952 0.7947 0.020 Uiso 1 1 calc R
N1 N 0.93491(11) 0.43552(18) 0.62531(6) 0.0184(2) Uani 1 1 d .
N2 N 0.78869(11) 0.60996(17) 0.68269(6) 0.0152(2) Uani 1 1 d .
N3 N 0.66062(11) 0.62320(17) 0.79170(6) 0.0151(2) Uani 1 1 d .
N4 N 0.66552(11) 0.65771(17) 0.91925(6) 0.0155(2) Uani 1 1 d .

loop_
_atom_site_aniso_label
_atom_site_aniso_U_11
_atom_site_aniso_U_22
_atom_site_aniso_U_33
_atom_site_aniso_U_23
_atom_site_aniso_U_13
_atom_site_aniso_U_12
S1 0.02020(17) 0.01715(17) 0.01827(18) -0.00322(12) 0.00363(12) -0.00240(12)
O1 0.0249(5) 0.0127(4) 0.0193(5) 0.0000(4) 0.0055(4) -0.0006(4)
C1 0.0168(6) 0.0179(6) 0.0113(5) 0.0015(5) 0.0019(4) 0.0017(5)
C2 0.0216(7) 0.0342(8) 0.0260(7) -0.0066(6) 0.0075(6) 0.0046(6)
C3 0.0176(6) 0.0272(7) 0.0191(6) 0.0014(5) 0.0024(5) -0.0038(5)
C4 0.0199(6) 0.0205(6) 0.0151(6) 0.0011(5) 0.0015(5) -0.0046(5)
C5 0.0175(6) 0.0167(6) 0.0135(6) 0.0012(5) 0.0034(4) 0.0028(5)
C6 0.0130(5) 0.0167(6) 0.0143(6) -0.0004(5) 0.0030(4) 0.0002(4)
C7 0.0245(7) 0.0249(7) 0.0137(6) -0.0029(5) 0.0049(5) -0.0009(5)
C8 0.0165(6) 0.0153(6) 0.0180(6) 0.0026(5) 0.0036(5) -0.0006(5)
C9 0.0179(6) 0.0133(6) 0.0190(6) 0.0020(5) 0.0041(5) 0.0000(5)
N1 0.0162(5) 0.0227(6) 0.0165(5) -0.0002(4) 0.0035(4) 0.0013(4)
N2 0.0168(5) 0.0163(5) 0.0128(5) 0.0004(4) 0.0030(4) -0.0004(4)
N3 0.0185(5) 0.0132(5) 0.0138(5) 0.0007(4) 0.0039(4) 0.0002(4)
N4 0.0169(5) 0.0168(5) 0.0131(5) 0.0006(4) 0.0033(4) -0.0003(4)

loop_
_atom_type_symbol
_atom_type_description
_atom_type_scat_dispersion_real
_atom_type_scat_dispersion_imag
_atom_type_scat_source
C C 0.0033 0.0016 'International Tables Vol C Tables 4.2.6.8 and 6.1.1.4'
H H 0.0000 0.0000 'International Tables Vol C Tables 4.2.6.8 and 6.1.1.4'
N N 0.0061 0.0033 'International Tables Vol C Tables 4.2.6.8 and 6.1.1.4'
O O 0.0106 0.0060 'International Tables Vol C Tables 4.2.6.8 and 6.1.1.4'
S S 0.1246 0.1234 'International Tables Vol C Tables 4.2.6.8 and 6.1.1.4'

loop_
_geom_angle_atom_site_label_1
_geom_angle_atom_site_label_2
_geom_angle_atom_site_label_3
_geom_angle
N1 C1 N2 105.06(11)
N1 C1 S1 127.06(10)
N2 C1 S1 127.88(10)
N1 C2 H2A 109.5
N1 C2 H2B 109.5
H2A C2 H2B 109.5
N1 C2 H2C 109.5
H2A C2 H2C 109.5
H2B C2 H2C 109.5
C4 C3 N1 107.25(12)
C4 C3 H3 126.4
N1 C3 H3 126.4
C3 C4 N2 107.09(12)
C3 C4 H4 126.5
N2 C4 H4 126.5
N3 C5 N2 112.07(10)
N3 C5 H5A 109.2
N2 C5 H5A 109.2
N3 C5 H5B 109.2
N2 C5 H5B 109.2
H5A C5 H5B 107.9
O1 C6 N4 127.45(12)
O1 C6 N3 127.60(12)
N4 C6 N3 104.92(11)
N4 C7 H7A 109.5
N4 C7 H7B 109.5
H7A C7 H7B 109.5
N4 C7 H7C 109.5
H7A C7 H7C 109.5
H7B C7 H7C 109.5
C9 C8 N4 107.69(11)
C9 C8 H8 126.2
N4 C8 H8 126.2
C8 C9 N3 107.01(11)
C8 C9 H9 126.5
N3 C9 H9 126.5
C1 N1 C3 110.38(11)
C1 N1 C2 123.60(12)
C3 N1 C2 126.01(12)
C1 N2 C4 110.22(11)
C1 N2 C5 124.14(11)
C4 N2 C5 125.54(11)
C6 N3 C9 110.16(10)
C6 N3 C5 123.77(11)
C9 N3 C5 126.07(11)
C6 N4 C8 110.22(10)
C6 N4 C7 123.11(11)
C8 N4 C7 126.60(11)

loop_
_geom_bond_atom_site_label_1
_geom_bond_atom_site_label_2
_geom_bond_distance
S1 C1 1.6770(13)
O1 C6 1.2445(16)
C1 N1 1.3622(16)
C1 N2 1.3682(17)
C2 N1 1.4559(18)
C2 H2A 0.9800
C2 H2B 0.9800
C2 H2C 0.9800
C3 C4 1.346(2)
C3 N1 1.3896(18)
C3 H3 0.9500
C4 N2 1.3909(17)
C4 H4 0.9500
C5 N3 1.4416(16)
C5 N2 1.4606(16)
C5 H5A 0.9900
C5 H5B 0.9900
C6 N4 1.3659(16)
C6 N3 1.3800(16)
C7 N4 1.4514(16)
C7 H7A 0.9800
C7 H7B 0.9800
C7 H7C 0.9800
C8 C9 1.3452(18)
C8 N4 1.3951(17)
C8 H8 0.9500
C9 N3 1.3956(16)
C9 H9 0.9500

loop_
_geom_torsion_atom_site_label_1
_geom_torsion_atom_site_label_2
_geom_torsion_atom_site_label_3
_geom_torsion_atom_site_label_4
_geom_torsion
N1 C3 C4 N2 0.22(15)
N4 C8 C9 N3 0.10(14)
N2 C1 N1 C3 0.87(14)
S1 C1 N1 C3 179.89(10)
N2 C1 N1 C2 -178.10(12)
S1 C1 N1 C2 0.93(19)
C4 C3 N1 C1 -0.70(15)
C4 C3 N1 C2 178.23(13)
N1 C1 N2 C4 -0.72(13)
S1 C1 N2 C4 -179.73(10)
N1 C1 N2 C5 175.72(11)
S1 C1 N2 C5 -3.29(18)
C3 C4 N2 C1 0.32(15)
C3 C4 N2 C5 -176.07(11)
N3 C5 N2 C1 96.00(14)
N3 C5 N2 C4 -88.10(15)
O1 C6 N3 C9 178.57(13)
N4 C6 N3 C9 0.20(13)
O1 C6 N3 C5 -1.3(2)
N4 C6 N3 C5 -179.69(11)
C8 C9 N3 C6 -0.19(14)
C8 C9 N3 C5 179.70(11)
N2 C5 N3 C6 111.69(13)
N2 C5 N3 C9 -68.19(16)
O1 C6 N4 C8 -178.51(13)
N3 C6 N4 C8 -0.13(14)
O1 C6 N4 C7 4.4(2)
N3 C6 N4 C7 -177.27(11)
C9 C8 N4 C6 0.02(15)
C9 C8 N4 C7 177.03(12)

loop_
_cod_related_entry_id
_cod_related_entry_database
_cod_related_entry_code
1 ChemSpider 30659665
